data_4126310
loop_
_publ_author_name
'Surbella, Robert G.'
'Ducati, Lucas Colucci'
'Pellegrini, Kristi L.'
'McNamara, Bruce K.'
'Autschbach, Jochen'
'Schwantes, Jon Michael'
'Cahill, Christopher L.'

_publ_section_title
;
 Transuranic Hybrid Materials: Crystallographic and Computational Metrics
 of Supramolecular Assembly.
;
_journal_name_full 'Journal of the American Chemical Society'
_journal_paper_doi 10.1021/jacs.7b05689
_journal_year 2017
_chemical_formula_moiety '(C5 H6 N 1+)2, (Np O2 Cl4 2-)'
_chemical_formula_sum 'C10 H12 Cl4 N2 Np O2'
_chemical_formula_weight 571.02
_space_group_crystal_system triclinic
_space_group_IT_number 2
_space_group_name_Hall '-P 1'
_space_group_name_H-M_alt 'P -1'
_symmetry_space_group_name_Hall '-P 1'
_symmetry_space_group_name_H-M 'P -1'
_atom_sites_solution_hydrogens mixed
_audit_creation_method SHELXL-2014/7
_cell_angle_alpha 78.003(2)
_cell_angle_beta 71.909(2)
_cell_angle_gamma 75.712(2)
_cell_formula_units_Z 2
_cell_length_a 7.7161(6)
_cell_length_b 10.2869(9)
_cell_length_c 11.2740(9)
_cell_measurement_reflns_used 9927
_cell_measurement_temperature 296(2)
_cell_measurement_theta_max 49.629
_cell_measurement_theta_min 4.664
_cell_volume 815.91(12)
_computing_cell_refinement 'SAINT, Bruker-AXS'
_computing_data_collection 'APEX, Bruker-AXS'
_computing_data_reduction 'SAINT, Bruker-AXS'
_computing_molecular_graphics 'WINGX (Farrugia, 2012)'
_computing_publication_material 'Crystal Maker (Palmer, 2009)'
_computing_structure_refinement 'SHELXL-2014/7 (Sheldrick, 2014)'
_computing_structure_solution 'SIR92 (Gualardi, 1994)'
_diffrn_ambient_temperature 296(2)
_diffrn_measured_fraction_theta_full 0.999
_diffrn_measured_fraction_theta_max 0.995
_diffrn_measurement_device_type 'Bruker D8 Venture, Photon CCD'
_diffrn_measurement_method 'omega and phi scans'
_diffrn_radiation_probe x-ray
_diffrn_radiation_type AgK\a
_diffrn_radiation_wavelength 0.56086
_diffrn_reflns_av_R_equivalents 0.0430
_diffrn_reflns_av_unetI/netI 0.0318
_diffrn_reflns_Laue_measured_fraction_full 0.999
_diffrn_reflns_Laue_measured_fraction_max 0.995
_diffrn_reflns_limit_h_max 11
_diffrn_reflns_limit_h_min -11
_diffrn_reflns_limit_k_max 15
_diffrn_reflns_limit_k_min -15
_diffrn_reflns_limit_l_max 17
_diffrn_reflns_limit_l_min -17
_diffrn_reflns_number 33886
_diffrn_reflns_point_group_measured_fraction_full 0.999
_diffrn_reflns_point_group_measured_fraction_max 0.995
_diffrn_reflns_theta_full 25.500
_diffrn_reflns_theta_max 25.645
_diffrn_reflns_theta_min 2.235
_diffrn_source 'Silver microfocus'
_exptl_absorpt_coefficient_mu 7.698
_exptl_absorpt_correction_T_max 0.7452
_exptl_absorpt_correction_T_min 0.3409
_exptl_absorpt_correction_type multi-scan
_exptl_absorpt_process_details 'Krause et. al 2015'
_exptl_crystal_colour Green-Yellow
_exptl_crystal_density_diffrn 2.324
_exptl_crystal_description Prismatic
_exptl_crystal_F_000 526
_exptl_crystal_recrystallization_method 'Acidic (HCl) aqueous evaporation'
_exptl_crystal_size_max 0.361
_exptl_crystal_size_mid 0.267
_exptl_crystal_size_min 0.232
_refine_diff_density_max 1.384
_refine_diff_density_min -1.570
_refine_diff_density_rms 0.133
_refine_ls_extinction_method none
_refine_ls_goodness_of_fit_ref 1.069
_refine_ls_hydrogen_treatment constr
_refine_ls_matrix_type full
_refine_ls_number_parameters 175
_refine_ls_number_reflns 6244
_refine_ls_number_restraints 0
_refine_ls_restrained_S_all 1.069
_refine_ls_R_factor_all 0.0614
_refine_ls_R_factor_gt 0.0310
_refine_ls_shift/su_max 0.000
_refine_ls_shift/su_mean 0.000
_refine_ls_structure_factor_coef Fsqd
_refine_ls_weighting_details 'w=1/[\s^2^(Fo^2^)+(0.0271P)^2^+0.0262P] where P=(Fo^2^+2Fc^2^)/3'
_refine_ls_weighting_scheme calc
_refine_ls_wR_factor_gt 0.0573
_refine_ls_wR_factor_ref 0.0649
_reflns_Friedel_coverage 0.000
_reflns_number_gt 4145
_reflns_number_total 6244
_reflns_threshold_expression 'I > 2\s(I)'
_cod_data_source_file ja7b05689_si_002.cif
_cod_data_source_block Compound_5
_cod_depositor_comments
;
The following automatic conversions were performed:

'_diffrn_radiation_probe' value 'X-ray' changed to 'x-ray' according
to
/home/data/users/saulius/crontab/automatic-downloads/rss-feeds/ACS/lib/dictionaries/cif_core.dic
dictionary named 'cif_core.dic' version 2.4.2 from 2011-04-26.

Automatic conversion script
Id: cif_fix_values 4973 2017-02-22 13:04:09Z antanas 
;
_cod_database_code 4126310
_shelx_shelxl_version_number 2014/7
_shelx_space_group_comment
;
The symmetry employed for this shelxl refinement is uniquely defined
by the following loop, which should always be used as a source of
symmetry information in preference to the above space-group names.
They are only intended as comments.
;
_shelx_estimated_absorpt_t_min 0.168
_shelx_estimated_absorpt_t_max 0.268

loop_
_space_group_symop_operation_xyz
'x, y, z'
'-x, -y, -z'

loop_
_atom_site_label
_atom_site_type_symbol
_atom_site_fract_x
_atom_site_fract_y
_atom_site_fract_z
_atom_site_U_iso_or_equiv
_atom_site_adp_type
_atom_site_occupancy
_atom_site_site_symmetry_order
_atom_site_calc_flag
_atom_site_refinement_flags_posn
_atom_site_refinement_flags_adp
_atom_site_refinement_flags_occupancy
Np1 Np 0.5000 0.5000 0.5000 0.03944(6) Uani 1 2 d S . P
Cl1 Cl 0.33355(16) 0.66795(12) 0.33828(10) 0.0595(3) Uani 1 1 d . . .
Cl2 Cl 0.17135(16) 0.46732(13) 0.65889(12) 0.0695(3) Uani 1 1 d . . .
O1 O 0.5032(4) 0.3624(3) 0.4292(3) 0.0553(7) Uani 1 1 d . . .
Np2 Np 1.0000 0.0000 0.0000 0.03888(5) Uani 1 2 d S . P
Cl3 Cl 0.67113(16) -0.05473(12) 0.14319(12) 0.0627(3) Uani 1 1 d . . .
Cl4 Cl 0.94983(17) 0.19745(11) 0.13142(11) 0.0629(3) Uani 1 1 d . . .
O2 O 1.1081(4) -0.1134(3) 0.1064(3) 0.0603(8) Uani 1 1 d . . .
N1 N 0.1760(7) 0.1477(6) 0.5841(5) 0.0890(15) Uani 1 1 d . . .
HN1 H 0.1696 0.1784 0.6510 0.107 Uiso 1 1 d R U .
C1 C 0.2592(7) 0.0168(6) 0.5698(5) 0.0714(14) Uani 1 1 d . . .
H1 H 0.3064 -0.0408 0.6327 0.086 Uiso 1 1 calc R U .
C2 C 0.2719(6) -0.0284(5) 0.4609(5) 0.0677(14) Uani 1 1 d . . .
H2 H 0.3295 -0.1171 0.4482 0.081 Uiso 1 1 calc R U .
C3 C 0.2002(7) 0.0568(6) 0.3726(5) 0.0674(14) Uani 1 1 d . . .
H3 H 0.2096 0.0273 0.2978 0.081 Uiso 1 1 calc R U .
C4 C 0.1142(7) 0.1855(6) 0.3921(5) 0.0653(12) Uani 1 1 d . . .
H4 H 0.0618 0.2436 0.3318 0.078 Uiso 1 1 calc R U .
C5 C 0.1050(7) 0.2280(5) 0.4960(5) 0.0633(12) Uani 1 1 d . . .
H5 H 0.0470 0.3168 0.5081 0.076 Uiso 1 1 calc R U .
N2 N 0.3447(5) 0.3466(4) -0.0629(4) 0.0594(10) Uani 1 1 d . . .
HN2 H 0.3483 0.3215 -0.1319 0.071 Uiso 1 1 d R U .
C6 C 0.2457(6) 0.4676(5) -0.0356(4) 0.0544(10) Uani 1 1 d . . .
H6 H 0.1830 0.5244 -0.0913 0.065 Uiso 1 1 calc R U .
C7 C 0.2367(6) 0.5076(5) 0.0738(5) 0.0611(13) Uani 1 1 d . . .
H7 H 0.1664 0.5914 0.0945 0.073 Uiso 1 1 calc R U .
C8 C 0.3318(7) 0.4240(6) 0.1532(4) 0.0648(13) Uani 1 1 d . . .
H8 H 0.3273 0.4505 0.2283 0.078 Uiso 1 1 calc R U .
C9 C 0.4346(7) 0.3002(5) 0.1216(5) 0.0614(11) Uani 1 1 d . . .
H9 H 0.5012 0.2425 0.1745 0.074 Uiso 1 1 calc R U .
C10 C 0.4373(6) 0.2638(5) 0.0127(5) 0.0594(11) Uani 1 1 d . . .
H10 H 0.5049 0.1799 -0.0091 0.071 Uiso 1 1 calc R U .

loop_
_atom_site_aniso_label
_atom_site_aniso_U_11
_atom_site_aniso_U_22
_atom_site_aniso_U_33
_atom_site_aniso_U_23
_atom_site_aniso_U_13
_atom_site_aniso_U_12
Np1 0.04402(10) 0.03633(10) 0.03803(10) -0.01830(7) -0.00347(7) -0.00711(7)
Cl1 0.0647(6) 0.0598(6) 0.0485(6) -0.0156(5) -0.0137(5) 0.0021(5)
Cl2 0.0554(6) 0.0778(8) 0.0681(7) -0.0286(6) 0.0117(5) -0.0216(6)
O1 0.0644(18) 0.0491(16) 0.0573(17) -0.0267(14) -0.0102(14) -0.0121(13)
Np2 0.04656(11) 0.03396(9) 0.03829(10) -0.00652(7) -0.01716(8) -0.00354(7)
Cl3 0.0609(6) 0.0653(7) 0.0663(7) -0.0249(6) -0.0049(5) -0.0236(5)
Cl4 0.0813(8) 0.0513(6) 0.0649(7) -0.0236(5) -0.0256(6) -0.0090(5)
O2 0.0693(19) 0.0553(17) 0.0563(17) -0.0016(14) -0.0300(15) -0.0011(14)
N1 0.089(3) 0.120(4) 0.069(3) -0.046(3) -0.004(3) -0.037(3)
C1 0.068(3) 0.084(4) 0.066(3) 0.012(3) -0.033(3) -0.022(3)
C2 0.058(3) 0.044(2) 0.098(4) -0.017(3) -0.019(3) -0.004(2)
C3 0.062(3) 0.089(4) 0.056(3) -0.028(3) -0.006(2) -0.023(3)
C4 0.060(3) 0.074(3) 0.058(3) 0.006(2) -0.019(2) -0.017(2)
C5 0.060(3) 0.051(3) 0.073(3) -0.015(2) -0.008(2) -0.008(2)
N2 0.061(2) 0.068(3) 0.054(2) -0.027(2) -0.0046(18) -0.022(2)
C6 0.052(2) 0.054(3) 0.055(3) 0.001(2) -0.015(2) -0.0131(19)
C7 0.056(3) 0.049(2) 0.070(3) -0.020(2) 0.006(2) -0.015(2)
C8 0.079(3) 0.084(4) 0.044(2) -0.018(2) -0.007(2) -0.042(3)
C9 0.064(3) 0.059(3) 0.068(3) 0.005(2) -0.030(2) -0.020(2)
C10 0.050(2) 0.046(2) 0.080(3) -0.019(2) -0.012(2) -0.0025(18)

loop_
_atom_type_symbol
_atom_type_description
_atom_type_scat_dispersion_real
_atom_type_scat_dispersion_imag
_atom_type_scat_source
C C 0.0015 0.0009 'International Tables Vol C Tables 4.2.6.8 and 6.1.1.4'
H H 0.0000 0.0000 'International Tables Vol C Tables 4.2.6.8 and 6.1.1.4'
Cl Cl 0.0998 0.0984 'International Tables Vol C Tables 4.2.6.8 and 6.1.1.4'
N N 0.0030 0.0019 'International Tables Vol C Tables 4.2.6.8 and 6.1.1.4'
Np Np -6.9995 9.5876 'International Tables Vol C Tables 4.2.6.8 and 6.1.1.4'
O O 0.0056 0.0036 'International Tables Vol C Tables 4.2.6.8 and 6.1.1.4'

loop_
_geom_angle_atom_site_label_1
_geom_angle_atom_site_label_2
_geom_angle_atom_site_label_3
_geom_angle
_geom_angle_site_symmetry_1
_geom_angle_site_symmetry_3
O1 Np1 O1 180.0 2_666 .
O1 Np1 Cl1 89.90(10) 2_666 .
O1 Np1 Cl1 90.10(10) . .
O1 Np1 Cl1 90.10(10) 2_666 2_666
O1 Np1 Cl1 89.90(10) . 2_666
Cl1 Np1 Cl1 180.00(8) . 2_666
O1 Np1 Cl2 89.54(9) 2_666 2_666
O1 Np1 Cl2 90.46(9) . 2_666
Cl1 Np1 Cl2 89.41(4) . 2_666
Cl1 Np1 Cl2 90.59(4) 2_666 2_666
O1 Np1 Cl2 90.46(9) 2_666 .
O1 Np1 Cl2 89.54(9) . .
Cl1 Np1 Cl2 90.59(4) . .
Cl1 Np1 Cl2 89.41(4) 2_666 .
Cl2 Np1 Cl2 180.00(5) 2_666 .
O2 Np2 O2 180.0 2_755 .
O2 Np2 Cl4 89.98(10) 2_755 2_755
O2 Np2 Cl4 90.02(10) . 2_755
O2 Np2 Cl4 90.02(10) 2_755 .
O2 Np2 Cl4 89.98(10) . .
Cl4 Np2 Cl4 180.0 2_755 .
O2 Np2 Cl3 90.39(11) 2_755 .
O2 Np2 Cl3 89.61(11) . .
Cl4 Np2 Cl3 91.29(4) 2_755 .
Cl4 Np2 Cl3 88.71(4) . .
O2 Np2 Cl3 89.61(11) 2_755 2_755
O2 Np2 Cl3 90.39(11) . 2_755
Cl4 Np2 Cl3 88.71(4) 2_755 2_755
Cl4 Np2 Cl3 91.29(4) . 2_755
Cl3 Np2 Cl3 180.0 . 2_755
C5 N1 C1 120.5(5) . .
C5 N1 HN1 119.7 . .
C1 N1 HN1 119.8 . .
N1 C1 C2 118.6(5) . .
N1 C1 H1 120.7 . .
C2 C1 H1 120.7 . .
C3 C2 C1 119.3(5) . .
C3 C2 H2 120.4 . .
C1 C2 H2 120.4 . .
C2 C3 C4 120.2(5) . .
C2 C3 H3 119.9 . .
C4 C3 H3 119.9 . .
C5 C4 C3 119.9(5) . .
C5 C4 H4 120.0 . .
C3 C4 H4 120.0 . .
C4 C5 N1 121.5(5) . .
C4 C5 H5 119.2 . .
N1 C5 H5 119.2 . .
C10 N2 C6 122.0(4) . .
C10 N2 HN2 118.9 . .
C6 N2 HN2 119.0 . .
N2 C6 C7 119.6(5) . .
N2 C6 H6 120.2 . .
C7 C6 H6 120.2 . .
C6 C7 C8 119.4(4) . .
C6 C7 H7 120.3 . .
C8 C7 H7 120.3 . .
C7 C8 C9 119.6(4) . .
C7 C8 H8 120.2 . .
C9 C8 H8 120.2 . .
C10 C9 C8 119.0(5) . .
C10 C9 H9 120.5 . .
C8 C9 H9 120.5 . .
N2 C10 C9 120.4(4) . .
N2 C10 H10 119.8 . .
C9 C10 H10 119.8 . .

loop_
_geom_bond_atom_site_label_1
_geom_bond_atom_site_label_2
_geom_bond_distance
_geom_bond_site_symmetry_2
Np1 O1 1.756(2) 2_666
Np1 O1 1.756(2) .
Np1 Cl1 2.6473(12) .
Np1 Cl1 2.6473(12) 2_666
Np1 Cl2 2.6649(11) 2_666
Np1 Cl2 2.6649(11) .
Np2 O2 1.748(3) 2_755
Np2 O2 1.748(3) .
Np2 Cl4 2.6415(10) 2_755
Np2 Cl4 2.6415(10) .
Np2 Cl3 2.6731(11) .
Np2 Cl3 2.6731(11) 2_755
N1 C5 1.319(7) .
N1 C1 1.361(7) .
N1 HN1 0.8598 .
C1 C2 1.368(7) .
C1 H1 0.9300 .
C2 C3 1.344(7) .
C2 H2 0.9300 .
C3 C4 1.356(7) .
C3 H3 0.9300 .
C4 C5 1.309(7) .
C4 H4 0.9300 .
C5 H5 0.9300 .
N2 C10 1.319(6) .
N2 C6 1.331(6) .
N2 HN2 0.8597 .
C6 C7 1.357(7) .
C6 H6 0.9300 .
C7 C8 1.362(7) .
C7 H7 0.9300 .
C8 C9 1.376(7) .
C8 H8 0.9300 .
C9 C10 1.348(7) .
C9 H9 0.9300 .
C10 H10 0.9300 .

loop_
_geom_torsion_atom_site_label_1
_geom_torsion_atom_site_label_2
_geom_torsion_atom_site_label_3
_geom_torsion_atom_site_label_4
_geom_torsion
C5 N1 C1 C2 1.8(8)
N1 C1 C2 C3 -0.9(7)
C1 C2 C3 C4 -0.8(7)
C2 C3 C4 C5 1.7(8)
C3 C4 C5 N1 -0.8(8)
C1 N1 C5 C4 -1.0(8)
C10 N2 C6 C7 -0.8(7)
N2 C6 C7 C8 1.0(7)
C6 C7 C8 C9 -0.3(7)
C7 C8 C9 C10 -0.7(7)
C6 N2 C10 C9 -0.1(7)
C8 C9 C10 N2 0.9(7)
